data_4336164
loop_
_publ_author_name
'Victor N. Nemykin'
'Anatolii A. Purchel'
'Andrew D. Spaeth'
'Mikhail V. Barybin'

_publ_contact_author_address
; 
 Department of Chemistry and Biochemistry, 
 University of Minnesota Duluth, 
 1039 University Drive,
 Duluth, MN 55812, USA.  
;
_publ_contact_author_email vnemykin@d.umn.edu
_publ_contact_author_fax '+1 218 726 7394'
_publ_contact_author_name 'Victor N. Nemykin'
_publ_contact_author_phone '+1 218 726 6729'
_publ_section_title
;
 Probing the Electronic Properties of a Trinuclear Molecular Wire
 Involving Isocyanoferrocene and Iron(II) Phthalocyanine Motifs
;
_journal_name_full 'Inorganic Chemistry'
_journal_page_first 11004
_journal_page_last 11012
_journal_paper_doi 10.1021/ic4011423
_journal_volume 52
_journal_year 2013
_chemical_formula_moiety 'C42 H34 Fe1 N10'
_chemical_formula_sum 'C42 H34 Fe N10'
_chemical_formula_weight 734.65
_space_group_IT_number 14
_symmetry_cell_setting monoclinic
_symmetry_space_group_name_Hall '-P 2ybc'
_symmetry_space_group_name_H-M 'P 1 21/c 1'
_atom_sites_solution_hydrogens difmap
_atom_sites_solution_primary direct
_audit_creation_date 13-04-22
_audit_creation_method CRYSTALS_ver_14.40
_cell_angle_alpha 90
_cell_angle_beta 115.624(8)
_cell_angle_gamma 90
_cell_formula_units_Z 4
_cell_length_a 17.7940(8)
_cell_length_b 12.1974(5)
_cell_length_c 18.4241(12)
_cell_measurement_reflns_used 7327
_cell_measurement_temperature 123
_cell_measurement_theta_max 27
_cell_measurement_theta_min 2
_cell_volume 3605.5(4)
_computing_cell_refinement 'USER DEFINED CELL REFINEMENT'
_computing_data_collection 'USER DEFINED DATA COLLECTION'
_computing_data_reduction 'USER DEFINED DATA REDUCTION'
_computing_molecular_graphics 'CAMERON (Watkin et al., 1996)'
_computing_publication_material 'CRYSTALS (Betteridge et al., 2003)'
_computing_structure_refinement 'CRYSTALS (Betteridge et al., 2003)'
_computing_structure_solution 'SHELXS 86 (Sheldrick, 1986)'
_diffrn_ambient_temperature 123
_diffrn_measured_fraction_theta_full 0.896
_diffrn_measured_fraction_theta_max 0.886
_diffrn_measurement_device Serial
_diffrn_measurement_device_type Unknown
_diffrn_measurement_method \w
_diffrn_radiation_monochromator graphite
_diffrn_radiation_type 'Mo K\a'
_diffrn_radiation_wavelength 0.71075
_diffrn_reflns_av_R_equivalents 0.035
_diffrn_reflns_limit_h_max 21
_diffrn_reflns_limit_h_min -22
_diffrn_reflns_limit_k_max 15
_diffrn_reflns_limit_k_min -15
_diffrn_reflns_limit_l_max 23
_diffrn_reflns_limit_l_min -23
_diffrn_reflns_number 18516
_diffrn_reflns_theta_full 25.011
_diffrn_reflns_theta_max 27.485
_diffrn_reflns_theta_min 3.039
_diffrn_standards_decay_% 0.00
_diffrn_standards_interval_time 6
_diffrn_standards_number 7327
_exptl_absorpt_coefficient_mu 0.465
_exptl_absorpt_correction_T_max 0.95
_exptl_absorpt_correction_T_min 0.52
_exptl_absorpt_correction_type multi-scan
_exptl_absorpt_process_details 'DENZO/SCALEPACK (Otwinowski & Minor, 1997)'
_exptl_crystal_colour blue
_exptl_crystal_density_diffrn 1.353
_exptl_crystal_description plate
_exptl_crystal_F_000 1528
_exptl_crystal_size_max 0.420
_exptl_crystal_size_mid 0.400
_exptl_crystal_size_min 0.120
_refine_diff_density_max 0.58
_refine_diff_density_min -0.89
_refine_ls_extinction_method none
_refine_ls_goodness_of_fit_ref 0.9970
_refine_ls_hydrogen_treatment constr
_refine_ls_matrix_type full
_refine_ls_number_parameters 481
_refine_ls_number_reflns 7298
_refine_ls_number_restraints 0
_refine_ls_R_factor_all 0.0755
_refine_ls_R_factor_gt 0.0513
_refine_ls_shift/su_max 0.0001873
_refine_ls_shift/su_mean 0.0000175
_refine_ls_structure_factor_coef Fsqd
_refine_ls_weighting_details
;
 Method, part 1, Chebychev polynomial, (Watkin, 1994, Prince, 1982) 
 [weight] = 1.0/[A~0~*T~0~(x)+A~1~*T~1~(x) ... +A~n-1~]*T~n-1~(x)] 
 where A~i~ are the Chebychev coefficients listed below and x= Fcalc/Fmax 
 Method = Robust Weighting (Prince, 1982) 
 W = [weight] * [1-(deltaF/6*sigmaF)^2^]^2^ 
 A~i~ are: 
 17.7 22.8 6.55 
;
_refine_ls_weighting_scheme calc
_refine_ls_wR_factor_all 0.1192
_refine_ls_wR_factor_gt 0.0979
_refine_ls_wR_factor_ref 0.1192
_reflns_limit_h_max 20
_reflns_limit_h_min -22
_reflns_limit_k_max 15
_reflns_limit_k_min 0
_reflns_limit_l_max 23
_reflns_limit_l_min 0
_reflns_number_gt 5216
_reflns_number_total 7327
_reflns_threshold_expression I>2.0\s(I)
_oxford_diffrn_Wilson_B_factor 0.00
_oxford_diffrn_Wilson_scale 0.00
_oxford_refine_ls_r_factor_ref 0.0755
_oxford_refine_ls_scale 0.3304(3)
_oxford_reflns_number_all 7298
_oxford_reflns_threshold_expression_ref I>0.0\s(I)
_oxford_structure_analysis_title '_01092013-1'
_cod_data_source_file ic4011423_si_002_2.cif
_cod_data_source_block PcFe(CNtBu)
_cod_original_sg_symbol_H-M 'P 1 21/c 1 '
_cod_original_formula_sum 'C42 H34 Fe1 N10'
_cod_database_code 4336164

loop_
_symmetry_equiv_pos_as_xyz
x,y,z
-x,-y,-z
-x,y+1/2,-z+1/2
x,-y+1/2,z+1/2

loop_
_atom_site_label
_atom_site_type_symbol
_atom_site_fract_x
_atom_site_fract_y
_atom_site_fract_z
_atom_site_U_iso_or_equiv
_atom_site_occupancy
_atom_site_adp_type
_atom_site_refinement_flags_posn
Fe1 Fe 0.0000 0.5000 0.0000 0.0175 1.0000 Uani S
N2 N 0.00644(15) 0.4883(2) 0.10842(14) 0.0203 1.0000 Uani .
C3 C 0.04927(18) 0.5583(2) 0.17128(17) 0.0194 1.0000 Uani .
N4 N 0.09853(16) 0.6407(2) 0.17311(15) 0.0208 1.0000 Uani .
C5 C 0.11228(18) 0.6686(2) 0.11015(17) 0.0205 1.0000 Uani .
N6 N 0.07740(15) 0.6228(2) 0.03464(14) 0.0200 1.0000 Uani .
C7 C 0.10889(18) 0.6764(2) -0.01140(18) 0.0214 1.0000 Uani .
N8 N 0.09031(16) 0.6611(2) -0.08918(15) 0.0229 1.0000 Uani .
C9 C 0.03652(18) 0.5847(2) -0.13275(17) 0.0203 1.0000 Uani .
C10 C 0.01885(19) 0.5634(3) -0.21666(17) 0.0220 1.0000 Uani .
C11 C -0.03310(19) 0.4711(3) -0.24024(18) 0.0220 1.0000 Uani .
C12 C -0.05833(19) 0.4246(3) -0.31631(18) 0.0234 1.0000 Uani .
C13 C -0.0320(2) 0.4755(3) -0.36873(18) 0.0262 1.0000 Uani .
C14 C 0.0183(2) 0.5694(3) -0.34589(19) 0.0285 1.0000 Uani .
C15 C 0.0448(2) 0.6143(3) -0.26933(18) 0.0245 1.0000 Uani .
C16 C 0.16984(19) 0.7584(2) 0.03735(18) 0.0216 1.0000 Uani .
C17 C 0.16971(19) 0.7551(2) 0.11370(18) 0.0213 1.0000 Uani .
C18 C 0.2215(2) 0.8251(3) 0.17445(19) 0.0248 1.0000 Uani .
C19 C 0.2742(2) 0.8935(3) 0.1590(2) 0.0283 1.0000 Uani .
C20 C 0.2756(2) 0.8941(3) 0.0832(2) 0.0289 1.0000 Uani .
C21 C 0.2226(2) 0.8277(3) 0.0217(2) 0.0275 1.0000 Uani .
C22 C -0.09075(19) 0.5998(3) -0.01905(17) 0.0215 1.0000 Uani .
N23 N -0.14140(17) 0.6578(2) -0.01745(16) 0.0264 1.0000 Uani .
C24 C -0.1947(2) 0.7276(3) 0.0051(2) 0.0372 1.0000 Uani .
C25 C -0.1945(4) 0.8414(4) -0.0278(3) 0.0677 1.0000 Uani .
C26 C -0.1540(3) 0.7308(4) 0.0972(2) 0.0486 1.0000 Uani .
C27 C -0.2803(3) 0.6764(5) -0.0268(3) 0.0718 1.0000 Uani .
Fe28 Fe 0.5000 1.0000 0.5000 0.0209 1.0000 Uani S
N29 N 0.40311(16) 1.0733(2) 0.41783(15) 0.0222 1.0000 Uani .
C30 C 0.33093(19) 1.0242(3) 0.36551(18) 0.0242 1.0000 Uani .
N31 N 0.31119(17) 0.9180(2) 0.36077(15) 0.0252 1.0000 Uani .
C32 C 0.36331(19) 0.8438(3) 0.40885(18) 0.0229 1.0000 Uani .
N33 N 0.44179(16) 0.8604(2) 0.46862(15) 0.0235 1.0000 Uani .
C34 C 0.4717(2) 0.7612(3) 0.50609(19) 0.0242 1.0000 Uani .
N35 N 0.54407(17) 0.7407(2) 0.56763(16) 0.0260 1.0000 Uani .
C36 C 0.60149(19) 0.8181(3) 0.60228(18) 0.0233 1.0000 Uani .
C37 C 0.6813(2) 0.7948(3) 0.67018(19) 0.0248 1.0000 Uani .
C38 C 0.7249(2) 0.8939(3) 0.68994(18) 0.0243 1.0000 Uani .
C39 C 0.8056(2) 0.8991(3) 0.75041(19) 0.0281 1.0000 Uani .
C40 C 0.8416(2) 0.8031(3) 0.7909(2) 0.0324 1.0000 Uani .
C41 C 0.7978(2) 0.7047(3) 0.77228(19) 0.0311 1.0000 Uani .
C42 C 0.7166(2) 0.6993(3) 0.71222(19) 0.0282 1.0000 Uani .
C43 C 0.4096(2) 0.6763(3) 0.46672(19) 0.0247 1.0000 Uani .
C44 C 0.34250(19) 0.7274(3) 0.40412(19) 0.0239 1.0000 Uani .
C45 C 0.2727(2) 0.6661(3) 0.35465(19) 0.0263 1.0000 Uani .
C46 C 0.2732(2) 0.5546(3) 0.3686(2) 0.0277 1.0000 Uani .
C47 C 0.3408(2) 0.5046(3) 0.4317(2) 0.0289 1.0000 Uani .
C48 C 0.4095(2) 0.5651(3) 0.4821(2) 0.0277 1.0000 Uani .
C49 C 0.46107(19) 1.0059(3) 0.58283(19) 0.0261 1.0000 Uani .
N50 N 0.44434(19) 0.9913(2) 0.63622(17) 0.0308 1.0000 Uani .
C51 C 0.4311(3) 0.9569(4) 0.7062(2) 0.0465 1.0000 Uani .
C52 C 0.3399(4) 0.9353(5) 0.6789(3) 0.0837 1.0000 Uani .
C53 C 0.4632(3) 1.0458(4) 0.7686(2) 0.0570 1.0000 Uani .
C54 C 0.4832(7) 0.8536(6) 0.7371(5) 0.1542 1.0000 Uani .
H121 H -0.0917 0.3613 -0.3320 0.0280 1.0000 Uiso R
H131 H -0.0479 0.4453 -0.4197 0.0318 1.0000 Uiso R
H141 H 0.0345 0.6030 -0.3823 0.0343 1.0000 Uiso R
H151 H 0.0789 0.6761 -0.2536 0.0289 1.0000 Uiso R
H181 H 0.2214 0.8249 0.2241 0.0298 1.0000 Uiso R
H191 H 0.3098 0.9399 0.1999 0.0340 1.0000 Uiso R
H201 H 0.3135 0.9400 0.0746 0.0348 1.0000 Uiso R
H211 H 0.2232 0.8292 -0.0289 0.0328 1.0000 Uiso R
H251 H -0.2219 0.8916 -0.0058 0.1000 1.0000 Uiso R
H252 H -0.1373 0.8661 -0.0138 0.0996 1.0000 Uiso R
H253 H -0.2263 0.8380 -0.0859 0.0996 1.0000 Uiso R
H261 H -0.1873 0.7774 0.1135 0.0717 1.0000 Uiso R
H262 H -0.0974 0.7591 0.1183 0.0715 1.0000 Uiso R
H263 H -0.1530 0.6569 0.1171 0.0721 1.0000 Uiso R
H271 H -0.3153 0.7214 -0.0107 0.1059 1.0000 Uiso R
H272 H -0.3040 0.6746 -0.0849 0.1058 1.0000 Uiso R
H273 H -0.2746 0.6019 -0.0046 0.1056 1.0000 Uiso R
H391 H 0.8350 0.9650 0.7636 0.0337 1.0000 Uiso R
H401 H 0.8961 0.8043 0.8313 0.0389 1.0000 Uiso R
H411 H 0.8235 0.6415 0.7997 0.0373 1.0000 Uiso R
H421 H 0.6868 0.6331 0.6995 0.0343 1.0000 Uiso R
H451 H 0.2269 0.6994 0.3138 0.0309 1.0000 Uiso R
H461 H 0.2276 0.5119 0.3354 0.0324 1.0000 Uiso R
H471 H 0.3403 0.4289 0.4393 0.0341 1.0000 Uiso R
H481 H 0.4560 0.5318 0.5255 0.0331 1.0000 Uiso R
H521 H 0.3315 0.9058 0.7229 0.1218 1.0000 Uiso R
H522 H 0.3085 1.0013 0.6601 0.1219 1.0000 Uiso R
H523 H 0.3235 0.8829 0.6360 0.1221 1.0000 Uiso R
H531 H 0.4569 1.0224 0.8140 0.0838 1.0000 Uiso R
H532 H 0.5201 1.0578 0.7823 0.0838 1.0000 Uiso R
H533 H 0.4323 1.1107 0.7471 0.0837 1.0000 Uiso R
H541 H 0.4887 0.8362 0.7905 0.2267 1.0000 Uiso R
H542 H 0.5372 0.8650 0.7395 0.2267 1.0000 Uiso R
H543 H 0.4560 0.7949 0.7002 0.2269 1.0000 Uiso R

loop_
_atom_site_aniso_label
_atom_site_aniso_U_11
_atom_site_aniso_U_22
_atom_site_aniso_U_33
_atom_site_aniso_U_23
_atom_site_aniso_U_13
_atom_site_aniso_U_12
Fe1 0.0189(3) 0.0163(3) 0.0165(3) 0.0000(2) 0.0068(2) -0.0004(2)
N2 0.0221(13) 0.0176(12) 0.0195(12) 0.0013(10) 0.0074(10) -0.0013(9)
C3 0.0184(14) 0.0219(15) 0.0163(13) -0.0002(12) 0.0060(11) 0.0009(11)
N4 0.0211(13) 0.0207(13) 0.0214(12) -0.0022(10) 0.0099(10) 0.0000(9)
C5 0.0215(15) 0.0192(14) 0.0200(14) -0.0005(12) 0.0083(11) -0.0006(11)
N6 0.0212(13) 0.0210(13) 0.0172(11) -0.0005(10) 0.0076(10) -0.0010(10)
C7 0.0192(14) 0.0207(15) 0.0223(14) -0.0008(12) 0.0072(11) -0.0013(11)
N8 0.0251(14) 0.0221(13) 0.0188(12) -0.0011(11) 0.0068(10) -0.0020(10)
C9 0.0211(15) 0.0204(15) 0.0180(13) 0.0035(12) 0.0072(11) 0.0018(11)
C10 0.0207(15) 0.0249(16) 0.0194(14) 0.0000(12) 0.0078(11) 0.0013(11)
C11 0.0204(14) 0.0239(16) 0.0203(14) 0.0009(12) 0.0076(11) 0.0003(11)
C12 0.0235(15) 0.0253(16) 0.0214(14) -0.0021(13) 0.0095(12) -0.0019(12)
C13 0.0260(16) 0.0323(18) 0.0193(14) -0.0023(13) 0.0089(12) 0.0011(13)
C14 0.0275(17) 0.0354(19) 0.0226(15) 0.0008(14) 0.0108(13) -0.0021(13)
C15 0.0250(16) 0.0262(16) 0.0218(14) 0.0033(13) 0.0097(12) -0.0024(12)
C16 0.0207(15) 0.0208(15) 0.0221(14) -0.0004(12) 0.0082(11) -0.0004(11)
C17 0.0197(14) 0.0194(14) 0.0247(15) -0.0016(12) 0.0095(12) -0.0001(11)
C18 0.0280(16) 0.0233(16) 0.0224(15) -0.0028(13) 0.0102(12) -0.0033(12)
C19 0.0309(17) 0.0245(16) 0.0301(16) -0.0057(14) 0.0136(14) -0.0066(13)
C20 0.0289(17) 0.0262(17) 0.0333(17) -0.0029(14) 0.0150(14) -0.0098(13)
C21 0.0283(17) 0.0275(17) 0.0258(15) -0.0008(14) 0.0109(13) -0.0057(13)
C22 0.0222(15) 0.0226(15) 0.0175(13) -0.0009(12) 0.0065(11) -0.0044(12)
N23 0.0267(14) 0.0255(14) 0.0260(13) 0.0019(11) 0.0105(11) 0.0034(11)
C24 0.035(2) 0.041(2) 0.0374(19) -0.0049(17) 0.0177(16) 0.0102(16)
C25 0.110(5) 0.043(3) 0.060(3) 0.012(2) 0.045(3) 0.036(3)
C26 0.051(3) 0.060(3) 0.046(2) -0.014(2) 0.032(2) -0.008(2)
C27 0.036(3) 0.114(5) 0.067(3) -0.029(3) 0.024(2) -0.006(3)
Fe28 0.0192(3) 0.0222(3) 0.0202(3) -0.0011(3) 0.0074(2) -0.0023(2)
N29 0.0211(13) 0.0237(13) 0.0199(12) -0.0001(11) 0.0070(10) -0.0025(10)
C30 0.0230(15) 0.0266(16) 0.0239(15) -0.0013(13) 0.0109(12) -0.0006(12)
N31 0.0243(14) 0.0261(14) 0.0223(13) -0.0030(11) 0.0072(10) -0.0028(10)
C32 0.0222(15) 0.0267(16) 0.0206(14) -0.0045(13) 0.0100(12) -0.0026(12)
N33 0.0210(13) 0.0243(14) 0.0228(13) -0.0007(11) 0.0074(10) -0.0026(10)
C34 0.0265(16) 0.0233(16) 0.0242(15) -0.0029(13) 0.0123(12) -0.0022(12)
N35 0.0258(14) 0.0260(14) 0.0244(13) 0.0005(11) 0.0092(11) -0.0013(11)
C36 0.0236(16) 0.0252(16) 0.0226(14) -0.0023(13) 0.0114(12) -0.0033(12)
C37 0.0228(16) 0.0275(16) 0.0234(15) 0.0004(13) 0.0094(12) -0.0007(12)
C38 0.0245(16) 0.0251(16) 0.0216(14) -0.0026(13) 0.0085(12) 0.0006(12)
C39 0.0262(17) 0.0293(17) 0.0263(16) -0.0020(14) 0.0091(13) -0.0040(13)
C40 0.0237(17) 0.041(2) 0.0259(16) -0.0010(15) 0.0044(13) 0.0000(14)
C41 0.0359(19) 0.0273(17) 0.0242(16) 0.0008(14) 0.0072(14) 0.0041(14)
C42 0.0300(18) 0.0264(17) 0.0275(16) -0.0003(14) 0.0118(13) -0.0022(13)
C43 0.0224(16) 0.0271(16) 0.0248(15) -0.0007(13) 0.0104(12) -0.0025(12)
C44 0.0223(16) 0.0274(16) 0.0243(15) 0.0003(13) 0.0122(12) -0.0018(12)
C45 0.0228(16) 0.0280(17) 0.0260(15) -0.0020(14) 0.0087(12) -0.0028(12)
C46 0.0255(17) 0.0278(17) 0.0297(16) -0.0055(14) 0.0118(13) -0.0052(12)
C47 0.0304(17) 0.0232(16) 0.0346(17) -0.0019(14) 0.0154(14) -0.0045(13)
C48 0.0263(17) 0.0265(17) 0.0302(17) 0.0030(14) 0.0122(13) -0.0009(12)
C49 0.0204(15) 0.0269(16) 0.0272(16) 0.0001(14) 0.0068(12) -0.0023(12)
N50 0.0383(17) 0.0283(15) 0.0302(14) -0.0006(13) 0.0188(13) -0.0013(12)
C51 0.075(3) 0.042(2) 0.038(2) 0.0083(19) 0.040(2) 0.010(2)
C52 0.103(5) 0.109(5) 0.070(3) -0.038(3) 0.066(3) -0.071(4)
C53 0.053(3) 0.091(4) 0.0291(19) -0.015(2) 0.0200(19) -0.006(2)
C54 0.294(13) 0.106(6) 0.153(7) 0.099(6) 0.182(9) 0.123(7)

loop_
_atom_type_symbol
_atom_type_scat_dispersion_real
_atom_type_scat_dispersion_imag
_atom_type_scat_Cromer_Mann_a1
_atom_type_scat_Cromer_Mann_b1
_atom_type_scat_Cromer_Mann_a2
_atom_type_scat_Cromer_Mann_b2
_atom_type_scat_Cromer_Mann_a3
_atom_type_scat_Cromer_Mann_b3
_atom_type_scat_Cromer_Mann_a4
_atom_type_scat_Cromer_Mann_b4
_atom_type_scat_Cromer_Mann_c
_atom_type_scat_source
C 0.0033 0.0016 2.3100 20.8439 1.0200 10.2075 1.5886 0.5687 0.8650 51.6512 0.2156 'International Tables Vol C 4.2.6.8 and 6.1.1.4'
H 0.0000 0.0000 0.4930 10.5109 0.3229 26.1257 0.1402 3.1424 0.0408 57.7998 0.0030 'International Tables Vol C 4.2.6.8 and 6.1.1.4'
Fe 0.3463 0.8444 11.7695 4.7611 7.3573 0.3072 3.5222 15.3535 2.3045 76.8805 1.0369 'International Tables Vol C 4.2.6.8 and 6.1.1.4'
N 0.0061 0.0033 12.2126 0.0057 3.1322 9.8933 2.0125 28.9975 1.1663 0.5826 -11.5290 'International Tables Vol C 4.2.6.8 and 6.1.1.4'

loop_
_geom_angle_atom_site_label_1
_geom_angle_site_symmetry_1
_geom_angle_atom_site_label_2
_geom_angle_atom_site_label_3
_geom_angle_site_symmetry_3
_geom_angle
_geom_angle_publ_flag
N2 2_565 Fe1 N6 2_565 90.04(10) yes
N2 2_565 Fe1 C22 2_565 84.64(11) yes
N6 2_565 Fe1 C22 2_565 89.54(11) yes
N2 2_565 Fe1 N2 . 179.994 yes
N6 2_565 Fe1 N2 . 89.96(10) yes
C22 2_565 Fe1 N2 . 95.36(11) yes
N2 2_565 Fe1 N6 . 89.96(10) yes
N6 2_565 Fe1 N6 . 179.994 yes
C22 2_565 Fe1 N6 . 90.46(11) yes
N2 . Fe1 N6 . 90.04(10) yes
N2 2_565 Fe1 C22 . 95.36(11) yes
N6 2_565 Fe1 C22 . 90.46(11) yes
C22 2_565 Fe1 C22 . 179.994 yes
N2 . Fe1 C22 . 84.64(11) yes
N6 . Fe1 C22 . 89.54(11) yes
C9 2_565 N2 Fe1 . 126.0(2) yes
C9 2_565 N2 C3 . 108.2(2) yes
Fe1 . N2 C3 . 125.6(2) yes
C11 2_565 C3 N2 . 109.5(3) yes
C11 2_565 C3 N4 . 122.7(3) yes
N2 . C3 N4 . 127.8(3) yes
C3 . N4 C5 . 122.8(3) yes
N4 . C5 N6 . 127.3(3) yes
N4 . C5 C17 . 122.6(3) yes
N6 . C5 C17 . 110.0(3) yes
C5 . N6 Fe1 . 126.2(2) yes
C5 . N6 C7 . 107.9(2) yes
Fe1 . N6 C7 . 125.9(2) yes
N6 . C7 N8 . 128.3(3) yes
N6 . C7 C16 . 109.9(3) yes
N8 . C7 C16 . 121.8(3) yes
C7 . N8 C9 . 121.7(3) yes
N2 2_565 C9 N8 . 128.1(3) yes
N2 2_565 C9 C10 . 109.6(3) yes
N8 . C9 C10 . 122.2(3) yes
C9 . C10 C11 . 106.4(3) yes
C9 . C10 C15 . 132.4(3) yes
C11 . C10 C15 . 121.1(3) yes
C3 2_565 C11 C10 . 106.2(3) yes
C3 2_565 C11 C12 . 132.4(3) yes
C10 . C11 C12 . 121.4(3) yes
C11 . C12 C13 . 117.3(3) yes
C11 . C12 H121 . 122.0 no
C13 . C12 H121 . 120.7 no
C12 . C13 C14 . 121.3(3) yes
C12 . C13 H131 . 118.6 no
C14 . C13 H131 . 120.1 no
C13 . C14 C15 . 121.3(3) yes
C13 . C14 H141 . 120.0 no
C15 . C14 H141 . 118.8 no
C14 . C15 C10 . 117.5(3) yes
C14 . C15 H151 . 121.6 no
C10 . C15 H151 . 120.9 no
C7 . C16 C17 . 105.8(3) yes
C7 . C16 C21 . 132.8(3) yes
C17 . C16 C21 . 121.3(3) yes
C5 . C17 C16 . 106.3(3) yes
C5 . C17 C18 . 133.7(3) yes
C16 . C17 C18 . 119.9(3) yes
C17 . C18 C19 . 118.6(3) yes
C17 . C18 H181 . 121.0 no
C19 . C18 H181 . 120.4 no
C18 . C19 C20 . 121.1(3) yes
C18 . C19 H191 . 119.0 no
C20 . C19 H191 . 119.9 no
C19 . C20 C21 . 120.8(3) yes
C19 . C20 H201 . 119.5 no
C21 . C20 H201 . 119.8 no
C16 . C21 C20 . 118.2(3) yes
C16 . C21 H211 . 121.3 no
C20 . C21 H211 . 120.5 no
Fe1 . C22 N23 . 169.1(3) yes
C22 . N23 C24 . 166.5(3) yes
N23 . C24 C25 . 107.9(3) yes
N23 . C24 C26 . 106.0(3) yes
C25 . C24 C26 . 109.7(4) yes
N23 . C24 C27 . 108.6(3) yes
C25 . C24 C27 . 113.5(4) yes
C26 . C24 C27 . 110.7(4) yes
C24 . C25 H251 . 108.9 no
C24 . C25 H252 . 110.8 no
H251 . C25 H252 . 110.2 no
C24 . C25 H253 . 107.5 no
H251 . C25 H253 . 109.1 no
H252 . C25 H253 . 110.2 no
C24 . C26 H261 . 107.7 no
C24 . C26 H262 . 111.3 no
H261 . C26 H262 . 109.7 no
C24 . C26 H263 . 108.6 no
H261 . C26 H263 . 110.2 no
H262 . C26 H263 . 109.3 no
C24 . C27 H271 . 108.8 no
C24 . C27 H272 . 108.9 no
H271 . C27 H272 . 108.7 no
C24 . C27 H273 . 108.3 no
H271 . C27 H273 . 111.3 no
H272 . C27 H273 . 110.8 no
N29 2_676 Fe28 N33 2_676 89.57(11) yes
N29 2_676 Fe28 C49 2_676 95.60(12) yes
N33 2_676 Fe28 C49 2_676 86.59(12) yes
N29 2_676 Fe28 N29 . 179.994 yes
N33 2_676 Fe28 N29 . 90.43(11) yes
C49 2_676 Fe28 N29 . 84.40(12) yes
N29 2_676 Fe28 N33 . 90.43(11) yes
N33 2_676 Fe28 N33 . 179.994 yes
C49 2_676 Fe28 N33 . 93.41(12) yes
N29 . Fe28 N33 . 89.57(11) yes
N29 2_676 Fe28 C49 . 84.40(12) yes
N33 2_676 Fe28 C49 . 93.41(12) yes
C49 2_676 Fe28 C49 . 179.994 yes
N29 . Fe28 C49 . 95.60(12) yes
N33 . Fe28 C49 . 86.59(12) yes
C36 2_676 N29 Fe28 . 125.7(2) yes
C36 2_676 N29 C30 . 107.8(3) yes
Fe28 . N29 C30 . 126.3(2) yes
C38 2_676 C30 N29 . 109.9(3) yes
C38 2_676 C30 N31 . 122.4(3) yes
N29 . C30 N31 . 127.7(3) yes
C30 . N31 C32 . 122.1(3) yes
N31 . C32 N33 . 127.8(3) yes
N31 . C32 C44 . 122.6(3) yes
N33 . C32 C44 . 109.6(3) yes
C32 . N33 Fe28 . 126.5(2) yes
C32 . N33 C34 . 108.2(3) yes
Fe28 . N33 C34 . 125.3(2) yes
N33 . C34 N35 . 128.2(3) yes
N33 . C34 C43 . 109.1(3) yes
N35 . C34 C43 . 122.7(3) yes
C34 . N35 C36 . 122.5(3) yes
N29 2_676 C36 N35 . 127.7(3) yes
N29 2_676 C36 C37 . 110.1(3) yes
N35 . C36 C37 . 122.2(3) yes
C36 . C37 C38 . 106.2(3) yes
C36 . C37 C42 . 132.9(3) yes
C38 . C37 C42 . 120.9(3) yes
C30 2_676 C38 C37 . 105.9(3) yes
C30 2_676 C38 C39 . 133.1(3) yes
C37 . C38 C39 . 120.9(3) yes
C38 . C39 C40 . 118.1(3) yes
C38 . C39 H391 . 121.2 no
C40 . C39 H391 . 120.7 no
C39 . C40 C41 . 121.1(3) yes
C39 . C40 H401 . 119.6 no
C41 . C40 H401 . 119.3 no
C40 . C41 C42 . 121.1(3) yes
C40 . C41 H411 . 119.5 no
C42 . C41 H411 . 119.5 no
C41 . C42 C37 . 117.9(3) yes
C41 . C42 H421 . 121.4 no
C37 . C42 H421 . 120.8 no
C34 . C43 C44 . 106.7(3) yes
C34 . C43 C48 . 131.3(3) yes
C44 . C43 C48 . 122.0(3) yes
C32 . C44 C43 . 106.3(3) yes
C32 . C44 C45 . 133.7(3) yes
C43 . C44 C45 . 120.0(3) yes
C44 . C45 C46 . 118.2(3) yes
C44 . C45 H451 . 120.9 no
C46 . C45 H451 . 120.9 no
C45 . C46 C47 . 121.1(3) yes
C45 . C46 H461 . 119.5 no
C47 . C46 H461 . 119.4 no
C46 . C47 C48 . 121.1(3) yes
C46 . C47 H471 . 119.6 no
C48 . C47 H471 . 119.3 no
C43 . C48 C47 . 117.6(3) yes
C43 . C48 H481 . 120.6 no
C47 . C48 H481 . 121.8 no
Fe28 . C49 N50 . 167.8(3) yes
C49 . N50 C51 . 170.9(4) yes
N50 . C51 C52 . 108.5(4) yes
N50 . C51 C53 . 108.2(4) yes
C52 . C51 C53 . 112.5(4) yes
N50 . C51 C54 . 105.1(4) yes
C52 . C51 C54 . 112.1(6) yes
C53 . C51 C54 . 110.1(5) yes
C51 . C52 H521 . 109.0 no
C51 . C52 H522 . 110.7 no
H521 . C52 H522 . 110.0 no
C51 . C52 H523 . 107.0 no
H521 . C52 H523 . 110.1 no
H522 . C52 H523 . 109.9 no
C51 . C53 H531 . 108.1 no
C51 . C53 H532 . 109.2 no
H531 . C53 H532 . 109.7 no
C51 . C53 H533 . 108.9 no
H531 . C53 H533 . 110.8 no
H532 . C53 H533 . 110.1 no
C51 . C54 H541 . 109.8 no
C51 . C54 H542 . 109.7 no
H541 . C54 H542 . 109.1 no
C51 . C54 H543 . 108.2 no
H541 . C54 H543 . 110.7 no
H542 . C54 H543 . 109.3 no

loop_
_geom_bond_atom_site_label_1
_geom_bond_atom_site_label_2
_geom_bond_site_symmetry_2
_geom_bond_distance
_geom_bond_publ_flag
Fe1 N2 2_565 1.956(2) yes
Fe1 N6 2_565 1.946(2) yes
Fe1 C22 2_565 1.929(3) yes
Fe1 N2 . 1.956(2) yes
Fe1 N6 . 1.946(2) yes
Fe1 C22 . 1.929(3) yes
N2 C9 2_565 1.369(4) yes
N2 C3 . 1.374(4) yes
C3 C11 2_565 1.463(4) yes
C3 N4 . 1.324(4) yes
N4 C5 . 1.329(4) yes
C5 N6 . 1.373(4) yes
C5 C17 . 1.450(4) yes
N6 C7 . 1.368(4) yes
C7 N8 . 1.337(4) yes
C7 C16 . 1.463(4) yes
N8 C9 . 1.328(4) yes
C9 C10 . 1.462(4) yes
C10 C11 . 1.401(4) yes
C10 C15 . 1.389(4) yes
C11 C12 . 1.394(4) yes
C12 C13 . 1.389(4) yes
C12 H121 . 0.941 no
C13 C14 . 1.401(5) yes
C13 H131 . 0.932 no
C14 C15 . 1.391(4) yes
C14 H141 . 0.933 no
C15 H151 . 0.932 no
C16 C17 . 1.408(4) yes
C16 C21 . 1.383(4) yes
C17 C18 . 1.392(4) yes
C18 C19 . 1.374(4) yes
C18 H181 . 0.916 no
C19 C20 . 1.407(5) yes
C19 H191 . 0.937 no
C20 C21 . 1.380(4) yes
C20 H201 . 0.940 no
C21 H211 . 0.937 no
C22 N23 . 1.156(4) yes
N23 C24 . 1.461(4) yes
C24 C25 . 1.514(6) yes
C24 C26 . 1.530(5) yes
C24 C27 . 1.512(6) yes
C25 H251 . 0.972 no
C25 H252 . 0.984 no
C25 H253 . 0.972 no
C26 H261 . 0.959 no
C26 H262 . 0.973 no
C26 H263 . 0.971 no
C27 H271 . 0.967 no
C27 H272 . 0.966 no
C27 H273 . 0.983 no
Fe28 N29 2_676 1.951(3) yes
Fe28 N33 2_676 1.947(3) yes
Fe28 C49 2_676 1.931(3) yes
Fe28 N29 . 1.951(3) yes
Fe28 N33 . 1.947(3) yes
Fe28 C49 . 1.931(3) yes
N29 C36 2_676 1.368(4) yes
N29 C30 . 1.366(4) yes
C30 C38 2_676 1.466(4) yes
C30 N31 . 1.335(4) yes
N31 C32 . 1.324(4) yes
C32 N33 . 1.369(4) yes
C32 C44 . 1.460(4) yes
N33 C34 . 1.380(4) yes
C34 N35 . 1.320(4) yes
C34 C43 . 1.458(4) yes
N35 C36 . 1.334(4) yes
C36 C37 . 1.458(4) yes
C37 C38 . 1.398(4) yes
C37 C42 . 1.389(5) yes
C38 C39 . 1.386(4) yes
C39 C40 . 1.387(5) yes
C39 H391 . 0.932 no
C40 C41 . 1.390(5) yes
C40 H401 . 0.933 no
C41 C42 . 1.390(5) yes
C41 H411 . 0.927 no
C42 H421 . 0.938 no
C43 C44 . 1.398(4) yes
C43 C48 . 1.387(4) yes
C44 C45 . 1.398(4) yes
C45 C46 . 1.383(5) yes
C45 H451 . 0.931 no
C46 C47 . 1.401(5) yes
C46 H461 . 0.935 no
C47 C48 . 1.385(4) yes
C47 H471 . 0.935 no
C48 H481 . 0.956 no
C49 N50 . 1.158(4) yes
N50 C51 . 1.469(4) yes
C51 C52 . 1.499(7) yes
C51 C53 . 1.501(6) yes
C51 C54 . 1.521(7) yes
C52 H521 . 0.955 no
C52 H522 . 0.956 no
C52 H523 . 0.959 no
C53 H531 . 0.935 no
C53 H532 . 0.941 no
C53 H533 . 0.948 no
C54 H541 . 0.969 no
C54 H542 . 0.953 no
C54 H543 . 0.961 no

loop_
_geom_hbond_atom_site_label_D
_geom_hbond_atom_site_label_H
_geom_hbond_atom_site_label_A
_geom_hbond_angle_DHA
_geom_hbond_distance_DH
_geom_hbond_distance_HA
_geom_hbond_distance_DA
_geom_hbond_publ_flag
C18 H181 N31 134.74(9) 0.916 2.589 3.298(5) yes
